data_1507733
loop_
_publ_author_name
'Yagishita, Fumitoshi'
'Mino, Takashi'
'Fujita, Tsutomu'
'Sakamoto, Masami'

_publ_section_title
;
 Two-step asymmetric reaction using the frozen chirality generated by
 spontaneous crystallization.
;
_journal_issue 10
_journal_name_full 'Organic letters'
_journal_page_first 2638
_journal_page_last 2641
_journal_paper_doi 10.1021/ol301033r
_journal_volume 14
_journal_year 2012
_chemical_formula_sum 'C24 H33 N3 O2'
_chemical_formula_weight 395.53
_chemical_name_systematic
; 
 ? 
;
_space_group_IT_number 61
_symmetry_cell_setting orthorhombic
_symmetry_space_group_name_Hall '-P 2ac 2ab'
_symmetry_space_group_name_H-M 'P b c a'
_atom_sites_solution_hydrogens geom
_atom_sites_solution_primary direct
_atom_sites_solution_secondary difmap
_audit_creation_method SHELXL-97
_cell_angle_alpha 90.00
_cell_angle_beta 90.00
_cell_angle_gamma 90.00
_cell_formula_units_Z 8
_cell_length_a 10.1320(12)
_cell_length_b 15.1023(17)
_cell_length_c 28.170(3)
_cell_measurement_reflns_used 1822
_cell_measurement_temperature 173
_cell_measurement_theta_max 19.59
_cell_measurement_theta_min 2.48
_cell_volume 4310.5(8)
_computing_cell_refinement 'Bruker SAINT'
_computing_data_collection 'Bruker APEX2'
_computing_data_reduction 'Bruker SAINT'
_computing_molecular_graphics 'Bruker SHELXTL'
_computing_publication_material 'Bruker SHELXTL'
_computing_structure_refinement 'SHELXL-97 (Sheldrick, 2008)'
_computing_structure_solution 'SHELXS-97 (Sheldrick, 2008)'
_diffrn_ambient_temperature 173
_diffrn_detector_area_resol_mean 8.333
_diffrn_measured_fraction_theta_full 0.999
_diffrn_measured_fraction_theta_max 0.999
_diffrn_measurement_device_type 'Bruker APEX-II CCD'
_diffrn_measurement_method '\f and \w scans'
_diffrn_radiation_monochromator graphite
_diffrn_radiation_source 'fine-focus sealed tube'
_diffrn_radiation_type MoK\a
_diffrn_radiation_wavelength 0.71073
_diffrn_reflns_av_R_equivalents 0.0589
_diffrn_reflns_av_sigmaI/netI 0.0441
_diffrn_reflns_limit_h_max 11
_diffrn_reflns_limit_h_min -12
_diffrn_reflns_limit_k_max 17
_diffrn_reflns_limit_k_min -14
_diffrn_reflns_limit_l_max 33
_diffrn_reflns_limit_l_min -26
_diffrn_reflns_number 19373
_diffrn_reflns_theta_full 25.03
_diffrn_reflns_theta_max 25.03
_diffrn_reflns_theta_min 2.48
_exptl_absorpt_coefficient_mu 0.078
_exptl_absorpt_correction_T_max 0.9846
_exptl_absorpt_correction_T_min 0.9770
_exptl_absorpt_correction_type empirical
_exptl_absorpt_process_details 'SADABS Sheldrick 1997'
_exptl_crystal_colour colourless
_exptl_crystal_density_diffrn 1.219
_exptl_crystal_density_method 'not measured'
_exptl_crystal_description prismatic
_exptl_crystal_F_000 1712
_exptl_crystal_size_max 0.30
_exptl_crystal_size_mid 0.25
_exptl_crystal_size_min 0.20
_refine_diff_density_max 0.643
_refine_diff_density_min -0.295
_refine_diff_density_rms 0.046
_refine_ls_extinction_coef 0.0017(4)
_refine_ls_extinction_expression Fc^*^=kFc[1+0.001xFc^2^\l^3^/sin(2\q)]^-1/4^
_refine_ls_extinction_method SHELXL
_refine_ls_goodness_of_fit_ref 0.995
_refine_ls_hydrogen_treatment constr
_refine_ls_matrix_type full
_refine_ls_number_parameters 268
_refine_ls_number_reflns 3794
_refine_ls_number_restraints 0
_refine_ls_restrained_S_all 0.995
_refine_ls_R_factor_all 0.0831
_refine_ls_R_factor_gt 0.0508
_refine_ls_shift/su_max 0.000
_refine_ls_shift/su_mean 0.000
_refine_ls_structure_factor_coef Fsqd
_refine_ls_weighting_details 'calc w=1/[\s^2^(Fo^2^)+(0.0720P)^2^+1.4355P] where P=(Fo^2^+2Fc^2^)/3'
_refine_ls_weighting_scheme calc
_refine_ls_wR_factor_gt 0.1277
_refine_ls_wR_factor_ref 0.1451
_reflns_number_gt 2551
_reflns_number_total 3794
_reflns_threshold_expression >2sigma(I)
_cod_data_source_file ol301033r_si_003.cif
_cod_data_source_block saka285_pbca_y
_cod_depositor_comments
;
The following automatic conversions were performed:

'_symmetry_cell_setting' value 'Orthorhombic' changed to
'orthorhombic' according to
/home/saulius/struct/CIF-dictionaries/cif_core.dic dictionary named
'cif_core.dic' version 2.4.1 from 2010-06-29.

Automatic conversion script
Id: cif_fix_values 1715 2011-07-08 13:25:40Z adriana 

 Adding full bibliography for 1507732--1507735.cif.
;
_cod_original_cell_volume 4310.5(9)
_cod_original_sg_symbol_H-M Pbca
_cod_database_code 1507733

loop_
_symmetry_equiv_pos_as_xyz
'x, y, z'
'-x+1/2, -y, z+1/2'
'-x, y+1/2, -z+1/2'
'x+1/2, -y+1/2, -z'
'-x, -y, -z'
'x-1/2, y, -z-1/2'
'x, -y-1/2, z-1/2'
'-x-1/2, y-1/2, z'

loop_
_atom_site_label
_atom_site_type_symbol
_atom_site_fract_x
_atom_site_fract_y
_atom_site_fract_z
_atom_site_U_iso_or_equiv
_atom_site_adp_type
_atom_site_occupancy
_atom_site_symmetry_multiplicity
_atom_site_calc_flag
_atom_site_refinement_flags
C1 C 0.2953(2) 0.58102(14) 0.10821(8) 0.0295(5) Uani 1 1 d .
C2 C 0.1871(2) 0.52809(14) 0.08377(7) 0.0274(5) Uani 1 1 d .
C3 C 0.0984(2) 0.47085(14) 0.11744(7) 0.0272(5) Uani 1 1 d .
C4 C 0.1593(2) 0.44737(14) 0.16495(7) 0.0255(5) Uani 1 1 d .
C5 C 0.1097(2) 0.37924(14) 0.19253(8) 0.0325(5) Uani 1 1 d .
H5 H 0.0384 0.3450 0.1807 0.039 Uiso 1 1 calc R
C6 C 0.1605(2) 0.35946(15) 0.23669(8) 0.0374(6) Uani 1 1 d .
H6 H 0.1241 0.3128 0.2551 0.045 Uiso 1 1 calc R
C7 C 0.2648(2) 0.40846(16) 0.25356(8) 0.0397(6) Uani 1 1 d .
H7 H 0.3013 0.3951 0.2838 0.048 Uiso 1 1 calc R
C8 C 0.3173(2) 0.47733(15) 0.22691(8) 0.0353(6) Uani 1 1 d .
H8 H 0.3895 0.5106 0.2389 0.042 Uiso 1 1 calc R
C9 C 0.2643(2) 0.49778(14) 0.18246(8) 0.0276(5) Uani 1 1 d .
C10 C 0.2411(2) 0.49027(14) 0.03690(8) 0.0294(5) Uani 1 1 d .
C11 C 0.3928(2) 0.39636(15) -0.00775(8) 0.0375(6) Uani 1 1 d .
H11A H 0.4863 0.4153 -0.0089 0.045 Uiso 1 1 calc R
H11B H 0.3462 0.4268 -0.0340 0.045 Uiso 1 1 calc R
C12 C 0.3878(3) 0.29872(17) -0.01697(10) 0.0506(7) Uani 1 1 d .
H12A H 0.4287 0.2863 -0.0482 0.061 Uiso 1 1 calc R
H12B H 0.4402 0.2677 0.0076 0.061 Uiso 1 1 calc R
C13 C 0.2518(3) 0.2635(2) -0.01673(11) 0.0651(9) Uani 1 1 d .
H13A H 0.2133 0.2712 0.0149 0.098 Uiso 1 1 calc R
H13B H 0.2534 0.2005 -0.0249 0.098 Uiso 1 1 calc R
H13C H 0.1985 0.2956 -0.0401 0.098 Uiso 1 1 calc R
C14 C 0.3867(2) 0.38580(14) 0.08063(8) 0.0312(5) Uani 1 1 d .
H14A H 0.3728 0.3210 0.0784 0.037 Uiso 1 1 calc R
H14B H 0.3353 0.4076 0.1081 0.037 Uiso 1 1 calc R
C15 C 0.5319(2) 0.40330(16) 0.08964(8) 0.0364(6) Uani 1 1 d .
H15A H 0.5458 0.4675 0.0948 0.044 Uiso 1 1 calc R
H15B H 0.5838 0.3854 0.0615 0.044 Uiso 1 1 calc R
C16 C 0.5795(3) 0.35212(18) 0.13283(10) 0.0537(7) Uani 1 1 d .
H16A H 0.5282 0.3700 0.1607 0.081 Uiso 1 1 calc R
H16B H 0.6731 0.3649 0.1383 0.081 Uiso 1 1 calc R
H16C H 0.5679 0.2885 0.1273 0.081 Uiso 1 1 calc R
C17 C 0.4082(2) 0.63311(14) 0.17845(8) 0.0326(5) Uani 1 1 d .
H17A H 0.3833 0.6393 0.2123 0.039 Uiso 1 1 calc R
H17B H 0.3958 0.6915 0.1631 0.039 Uiso 1 1 calc R
C18 C 0.5532(2) 0.60796(16) 0.17552(10) 0.0408(6) Uani 1 1 d .
H18A H 0.5695 0.5558 0.1959 0.049 Uiso 1 1 calc R
H18B H 0.5749 0.5913 0.1424 0.049 Uiso 1 1 calc R
C19 C 0.6422(2) 0.68329(16) 0.19107(10) 0.0445(7) Uani 1 1 d .
H19A H 0.6344 0.7325 0.1685 0.067 Uiso 1 1 calc R
H19B H 0.7339 0.6627 0.1920 0.067 Uiso 1 1 calc R
H19C H 0.6159 0.7034 0.2228 0.067 Uiso 1 1 calc R
C20 C 0.0396(2) 0.39154(15) 0.09148(8) 0.0344(6) Uani 1 1 d .
H20A H 0.1055 0.3442 0.0895 0.052 Uiso 1 1 calc R
H20B H 0.0133 0.4093 0.0594 0.052 Uiso 1 1 calc R
H20C H -0.0379 0.3701 0.1088 0.052 Uiso 1 1 calc R
C21 C -0.0034(2) 0.55144(15) 0.11912(7) 0.0310(5) Uani 1 1 d .
C22 C 0.0676(2) 0.59051(15) 0.07540(8) 0.0333(5) Uani 1 1 d .
H22A H 0.0895 0.6541 0.0787 0.040 Uiso 1 1 calc R
H22B H 0.0209 0.5793 0.0451 0.040 Uiso 1 1 calc R
C23 C 0.0134(2) 0.60590(15) 0.16200(9) 0.0343(6) Uani 1 1 d .
C24 C -0.1509(2) 0.53196(17) 0.11420(9) 0.0408(6) Uani 1 1 d .
H24A H -0.1816 0.4995 0.1422 0.061 Uiso 1 1 calc R
H24B H -0.1661 0.4961 0.0857 0.061 Uiso 1 1 calc R
H24C H -0.1996 0.5878 0.1115 0.061 Uiso 1 1 calc R
N1 N 0.31877(17) 0.56843(11) 0.15575(6) 0.0286(4) Uani 1 1 d .
N2 N 0.33566(17) 0.42720(12) 0.03762(6) 0.0302(4) Uani 1 1 d .
N3 N 0.0191(2) 0.64889(15) 0.19515(8) 0.0491(6) Uani 1 1 d .
O1 O 0.35533(16) 0.63743(11) 0.08573(6) 0.0424(5) Uani 1 1 d .
O2 O 0.19686(16) 0.52009(11) -0.00049(6) 0.0413(4) Uani 1 1 d .

loop_
_atom_site_aniso_label
_atom_site_aniso_U_11
_atom_site_aniso_U_22
_atom_site_aniso_U_33
_atom_site_aniso_U_23
_atom_site_aniso_U_13
_atom_site_aniso_U_12
C1 0.0263(12) 0.0299(12) 0.0322(13) -0.0004(10) 0.0047(10) 0.0006(10)
C2 0.0255(11) 0.0290(12) 0.0276(12) 0.0036(9) 0.0011(9) 0.0000(9)
C3 0.0243(11) 0.0302(12) 0.0271(12) 0.0011(9) 0.0007(9) 0.0002(9)
C4 0.0235(11) 0.0288(12) 0.0244(12) 0.0007(9) 0.0029(9) 0.0023(9)
C5 0.0339(12) 0.0305(12) 0.0330(13) 0.0011(10) 0.0028(10) -0.0015(10)
C6 0.0420(14) 0.0363(13) 0.0337(14) 0.0063(10) 0.0043(11) 0.0012(11)
C7 0.0439(15) 0.0474(15) 0.0279(13) 0.0077(11) -0.0039(11) 0.0035(12)
C8 0.0305(12) 0.0422(14) 0.0332(13) -0.0002(11) -0.0051(10) -0.0015(11)
C9 0.0255(11) 0.0302(12) 0.0271(12) 0.0003(9) 0.0024(9) 0.0007(9)
C10 0.0272(11) 0.0308(12) 0.0303(13) 0.0013(10) -0.0006(10) -0.0010(10)
C11 0.0431(14) 0.0380(13) 0.0315(13) -0.0067(11) 0.0014(11) 0.0047(11)
C12 0.0587(18) 0.0466(16) 0.0466(17) -0.0034(13) 0.0020(13) -0.0013(14)
C13 0.065(2) 0.073(2) 0.057(2) -0.0024(16) -0.0014(16) -0.0125(17)
C14 0.0327(12) 0.0299(12) 0.0310(13) 0.0035(10) 0.0010(10) 0.0036(10)
C15 0.0343(13) 0.0366(13) 0.0382(14) -0.0004(10) 0.0001(10) 0.0029(10)
C16 0.0475(16) 0.0566(17) 0.0571(18) 0.0092(14) -0.0149(14) 0.0040(14)
C17 0.0293(12) 0.0314(12) 0.0369(13) -0.0066(10) 0.0004(10) -0.0046(10)
C18 0.0279(12) 0.0401(14) 0.0545(16) -0.0088(12) 0.0005(11) -0.0044(11)
C19 0.0313(13) 0.0481(15) 0.0541(17) -0.0124(13) 0.0006(11) -0.0065(11)
C20 0.0354(13) 0.0374(13) 0.0305(13) -0.0019(10) -0.0003(10) -0.0069(11)
C21 0.0255(11) 0.0396(13) 0.0279(12) 0.0006(10) -0.0004(9) 0.0046(10)
C22 0.0320(12) 0.0371(13) 0.0308(13) 0.0056(10) 0.0011(10) 0.0055(10)
C23 0.0281(12) 0.0393(14) 0.0357(14) 0.0005(11) 0.0016(10) 0.0083(10)
C24 0.0271(12) 0.0586(16) 0.0366(14) 0.0006(12) -0.0014(10) 0.0048(11)
N1 0.0269(10) 0.0311(10) 0.0278(10) -0.0001(8) 0.0003(8) -0.0038(8)
N2 0.0308(10) 0.0314(10) 0.0283(11) 0.0005(8) 0.0020(8) 0.0017(8)
N3 0.0486(14) 0.0544(14) 0.0443(14) -0.0099(11) -0.0034(10) 0.0140(11)
O1 0.0456(10) 0.0429(10) 0.0386(10) 0.0058(8) 0.0052(8) -0.0153(8)
O2 0.0474(10) 0.0498(10) 0.0266(9) 0.0033(8) -0.0016(8) 0.0138(8)

loop_
_atom_type_symbol
_atom_type_description
_atom_type_scat_dispersion_real
_atom_type_scat_dispersion_imag
_atom_type_scat_source
C C 0.0033 0.0016 'International Tables Vol C Tables 4.2.6.8 and 6.1.1.4'
H H 0.0000 0.0000 'International Tables Vol C Tables 4.2.6.8 and 6.1.1.4'
N N 0.0061 0.0033 'International Tables Vol C Tables 4.2.6.8 and 6.1.1.4'
O O 0.0106 0.0060 'International Tables Vol C Tables 4.2.6.8 and 6.1.1.4'

loop_
_geom_angle_atom_site_label_1
_geom_angle_atom_site_label_2
_geom_angle_atom_site_label_3
_geom_angle
O1 C1 N1 121.0(2)
O1 C1 C2 119.3(2)
N1 C1 C2 119.57(18)
C1 C2 C10 109.11(17)
C1 C2 C22 108.16(17)
C10 C2 C22 111.86(17)
C1 C2 C3 115.40(18)
C10 C2 C3 121.23(17)
C22 C2 C3 88.83(15)
C4 C3 C20 113.51(18)
C4 C3 C2 115.49(17)
C20 C3 C2 111.54(17)
C4 C3 C21 114.53(17)
C20 C3 C21 111.12(17)
C2 C3 C21 88.16(15)
C5 C4 C9 118.9(2)
C5 C4 C3 121.47(19)
C9 C4 C3 119.58(18)
C6 C5 C4 122.1(2)
C6 C5 H5 118.9
C4 C5 H5 118.9
C7 C6 C5 118.8(2)
C7 C6 H6 120.6
C5 C6 H6 120.6
C6 C7 C8 120.7(2)
C6 C7 H7 119.6
C8 C7 H7 119.6
C7 C8 C9 120.1(2)
C7 C8 H8 119.9
C9 C8 H8 119.9
C8 C9 C4 119.2(2)
C8 C9 N1 119.48(19)
C4 C9 N1 121.27(19)
O2 C10 N2 122.0(2)
O2 C10 C2 117.98(19)
N2 C10 C2 120.04(19)
N2 C11 C12 116.5(2)
N2 C11 H11A 108.2
C12 C11 H11A 108.2
N2 C11 H11B 108.2
C12 C11 H11B 108.2
H11A C11 H11B 107.3
C13 C12 C11 112.6(2)
C13 C12 H12A 109.1
C11 C12 H12A 109.1
C13 C12 H12B 109.1
C11 C12 H12B 109.1
H12A C12 H12B 107.8
C12 C13 H13A 109.5
C12 C13 H13B 109.5
H13A C13 H13B 109.5
C12 C13 H13C 109.5
H13A C13 H13C 109.5
H13B C13 H13C 109.5
N2 C14 C15 114.13(18)
N2 C14 H14A 108.7
C15 C14 H14A 108.7
N2 C14 H14B 108.7
C15 C14 H14B 108.7
H14A C14 H14B 107.6
C14 C15 C16 110.7(2)
C14 C15 H15A 109.5
C16 C15 H15A 109.5
C14 C15 H15B 109.5
C16 C15 H15B 109.5
H15A C15 H15B 108.1
C15 C16 H16A 109.5
C15 C16 H16B 109.5
H16A C16 H16B 109.5
C15 C16 H16C 109.5
H16A C16 H16C 109.5
H16B C16 H16C 109.5
N1 C17 C18 113.83(17)
N1 C17 H17A 108.8
C18 C17 H17A 108.8
N1 C17 H17B 108.8
C18 C17 H17B 108.8
H17A C17 H17B 107.7
C19 C18 C17 111.83(19)
C19 C18 H18A 109.2
C17 C18 H18A 109.2
C19 C18 H18B 109.2
C17 C18 H18B 109.2
H18A C18 H18B 107.9
C18 C19 H19A 109.5
C18 C19 H19B 109.5
H19A C19 H19B 109.5
C18 C19 H19C 109.5
H19A C19 H19C 109.5
H19B C19 H19C 109.5
C3 C20 H20A 109.5
C3 C20 H20B 109.5
H20A C20 H20B 109.5
C3 C20 H20C 109.5
H20A C20 H20C 109.5
H20B C20 H20C 109.5
C23 C21 C24 107.18(18)
C23 C21 C22 112.78(19)
C24 C21 C22 117.16(18)
C23 C21 C3 112.06(17)
C24 C21 C3 118.83(19)
C22 C21 C3 88.09(15)
C21 C22 C2 90.59(16)
C21 C22 H22A 113.5
C2 C22 H22A 113.5
C21 C22 H22B 113.5
C2 C22 H22B 113.5
H22A C22 H22B 110.8
N3 C23 C21 176.2(2)
C21 C24 H24A 109.5
C21 C24 H24B 109.5
H24A C24 H24B 109.5
C21 C24 H24C 109.5
H24A C24 H24C 109.5
H24B C24 H24C 109.5
C1 N1 C9 123.66(18)
C1 N1 C17 115.89(17)
C9 N1 C17 120.44(18)
C10 N2 C14 124.50(18)
C10 N2 C11 119.12(18)
C14 N2 C11 116.37(17)

loop_
_geom_bond_atom_site_label_1
_geom_bond_atom_site_label_2
_geom_bond_distance
C1 O1 1.224(3)
C1 N1 1.373(3)
C1 C2 1.521(3)
C2 C10 1.539(3)
C2 C22 1.553(3)
C2 C3 1.567(3)
C3 C4 1.516(3)
C3 C20 1.525(3)
C3 C21 1.596(3)
C4 C5 1.384(3)
C4 C9 1.398(3)
C5 C6 1.379(3)
C5 H5 0.9500
C6 C7 1.374(3)
C6 H6 0.9500
C7 C8 1.389(3)
C7 H7 0.9500
C8 C9 1.397(3)
C8 H8 0.9500
C9 N1 1.418(3)
C10 O2 1.230(3)
C10 N2 1.351(3)
C11 N2 1.478(3)
C11 C12 1.498(3)
C11 H11A 0.9900
C11 H11B 0.9900
C12 C13 1.477(4)
C12 H12A 0.9900
C12 H12B 0.9900
C13 H13A 0.9800
C13 H13B 0.9800
C13 H13C 0.9800
C14 N2 1.458(3)
C14 C15 1.516(3)
C14 H14A 0.9900
C14 H14B 0.9900
C15 C16 1.520(3)
C15 H15A 0.9900
C15 H15B 0.9900
C16 H16A 0.9800
C16 H16B 0.9800
C16 H16C 0.9800
C17 N1 1.478(3)
C17 C18 1.519(3)
C17 H17A 0.9900
C17 H17B 0.9900
C18 C19 1.517(3)
C18 H18A 0.9900
C18 H18B 0.9900
C19 H19A 0.9800
C19 H19B 0.9800
C19 H19C 0.9800
C20 H20A 0.9800
C20 H20B 0.9800
C20 H20C 0.9800
C21 C23 1.471(3)
C21 C24 1.530(3)
C21 C22 1.544(3)
C22 H22A 0.9900
C22 H22B 0.9900
C23 N3 1.139(3)
C24 H24A 0.9800
C24 H24B 0.9800
C24 H24C 0.9800

loop_
_geom_torsion_atom_site_label_1
_geom_torsion_atom_site_label_2
_geom_torsion_atom_site_label_3
_geom_torsion_atom_site_label_4
_geom_torsion
O1 C1 C2 C10 50.6(3)
N1 C1 C2 C10 -133.1(2)
O1 C1 C2 C22 -71.3(2)
N1 C1 C2 C22 105.0(2)
O1 C1 C2 C3 -168.85(19)
N1 C1 C2 C3 7.4(3)
C1 C2 C3 C4 -22.3(3)
C10 C2 C3 C4 113.1(2)
C22 C2 C3 C4 -131.86(18)
C1 C2 C3 C20 -153.82(18)
C10 C2 C3 C20 -18.4(3)
C22 C2 C3 C20 96.58(19)
C1 C2 C3 C21 94.15(19)
C10 C2 C3 C21 -130.47(19)
C22 C2 C3 C21 -15.44(16)
C20 C3 C4 C5 -31.8(3)
C2 C3 C4 C5 -162.39(19)
C21 C3 C4 C5 97.3(2)
C20 C3 C4 C9 151.03(19)
C2 C3 C4 C9 20.4(3)
C21 C3 C4 C9 -79.9(2)
C9 C4 C5 C6 0.0(3)
C3 C4 C5 C6 -177.3(2)
C4 C5 C6 C7 -0.7(3)
C5 C6 C7 C8 0.7(4)
C6 C7 C8 C9 0.2(4)
C7 C8 C9 C4 -0.9(3)
C7 C8 C9 N1 179.8(2)
C5 C4 C9 C8 0.9(3)
C3 C4 C9 C8 178.15(19)
C5 C4 C9 N1 -179.91(19)
C3 C4 C9 N1 -2.6(3)
C1 C2 C10 O2 -111.4(2)
C22 C2 C10 O2 8.3(3)
C3 C2 C10 O2 110.8(2)
C1 C2 C10 N2 67.6(2)
C22 C2 C10 N2 -172.74(19)
C3 C2 C10 N2 -70.2(3)
N2 C11 C12 C13 58.8(3)
N2 C14 C15 C16 -175.6(2)
N1 C17 C18 C19 169.6(2)
C4 C3 C21 C23 19.0(3)
C20 C3 C21 C23 149.25(19)
C2 C3 C21 C23 -98.32(19)
C4 C3 C21 C24 -107.0(2)
C20 C3 C21 C24 23.3(3)
C2 C3 C21 C24 135.7(2)
C4 C3 C21 C22 132.85(18)
C20 C3 C21 C22 -96.89(19)
C2 C3 C21 C22 15.54(16)
C23 C21 C22 C2 97.50(19)
C24 C21 C22 C2 -137.4(2)
C3 C21 C22 C2 -15.68(16)
C1 C2 C22 C21 -100.44(19)
C10 C2 C22 C21 139.38(18)
C3 C2 C22 C21 15.97(16)
C24 C21 C23 N3 -15(4)
C22 C21 C23 N3 116(4)
C3 C21 C23 N3 -147(4)
O1 C1 N1 C9 -172.3(2)
C2 C1 N1 C9 11.5(3)
O1 C1 N1 C17 6.7(3)
C2 C1 N1 C17 -169.51(18)
C8 C9 N1 C1 164.5(2)
C4 C9 N1 C1 -14.7(3)
C8 C9 N1 C17 -14.4(3)
C4 C9 N1 C17 166.38(19)
C18 C17 N1 C1 -88.1(2)
C18 C17 N1 C9 90.9(2)
O2 C10 N2 C14 -176.4(2)
C2 C10 N2 C14 4.6(3)
O2 C10 N2 C11 3.3(3)
C2 C10 N2 C11 -175.70(18)
C15 C14 N2 C10 -116.5(2)
C15 C14 N2 C11 63.7(2)
C12 C11 N2 C10 -125.1(2)
C12 C11 N2 C14 54.6(3)
